data_7151202
loop_
_publ_author_name
'Setsune, Jun-ichiro'
'Tanabe, Aya'
'Watanabe, Junko'
'Maeda, Satoshi'

_publ_section_title
;
 Synthesis of bis(azafulvene)s by dehydration of hydroxymethylpyrrole
 derivatives.
;
_journal_issue 11
_journal_name_full 'Organic &amp; biomolecular chemistry'
_journal_page_first 2247
_journal_page_last 2252
_journal_paper_doi 10.1039/b518340e
_journal_volume 4
_journal_year 2006
_chemical_formula_sum 'C30 H32 N2'
_chemical_formula_weight 420.58
_chemical_name_common 6,6f-diphenyl-3,3f,4,4f-tetraethyl-2,2f-bis(azafulvene)
_chemical_name_systematic
;
6,6f-diphenyl-3,3f,4,4f-tetraethyl-2,2f-bis(azafulvene)
;
_space_group_IT_number 61
_symmetry_cell_setting orthorhombic
_symmetry_space_group_name_Hall '-P 2ac 2ab'
_symmetry_space_group_name_H-M 'P b c a'
_atom_sites_solution_hydrogens geom
_atom_sites_solution_primary direct
_atom_sites_solution_secondary difmap
_audit_creation_method SHELXL-97
_cell_angle_alpha 90.00
_cell_angle_beta 90.00
_cell_angle_gamma 90.00
_cell_formula_units_Z 4
_cell_length_a 14.883(4)
_cell_length_b 7.830(2)
_cell_length_c 20.587(6)
_cell_measurement_reflns_used 915
_cell_measurement_temperature 294(2)
_cell_measurement_theta_max 24.009
_cell_measurement_theta_min 2.406
_cell_volume 2399.1(11)
_computing_cell_refinement 'Bruker SAINT+ ver. 6.45'
_computing_data_collection 'Bruker SAINT+ ver. 6.45'
_computing_data_reduction 'Bruker SAINT+ ver. 6.45'
_computing_molecular_graphics 'Bruker XSHELL ver. 4.02'
_computing_publication_material 'Bruker SHELXTL ver. 6.14'
_computing_structure_refinement 'SHELXL-97 (Sheldrick, 1997)'
_computing_structure_solution 'SHELXS-97 (Sheldrick, 1990)'
_diffrn_ambient_temperature 294(2)
_diffrn_measured_fraction_theta_full 0.927
_diffrn_measured_fraction_theta_max 0.927
_diffrn_measurement_device_type 'CCD area detector'
_diffrn_measurement_method 'phi and omega scans'
_diffrn_radiation_monochromator graphite
_diffrn_radiation_source 'fine-focus sealed tube'
_diffrn_radiation_type MoK\a
_diffrn_radiation_wavelength 0.71073
_diffrn_reflns_av_R_equivalents 0.0547
_diffrn_reflns_av_sigmaI/netI 0.0416
_diffrn_reflns_limit_h_max 16
_diffrn_reflns_limit_h_min -18
_diffrn_reflns_limit_k_max 9
_diffrn_reflns_limit_k_min -9
_diffrn_reflns_limit_l_max 25
_diffrn_reflns_limit_l_min -21
_diffrn_reflns_number 11904
_diffrn_reflns_theta_full 26.96
_diffrn_reflns_theta_max 26.96
_diffrn_reflns_theta_min 1.98
_exptl_absorpt_coefficient_mu 0.067
_exptl_absorpt_correction_type empirical
_exptl_absorpt_process_details 'program SADABS ver. 2.03 (Sheldrick)'
_exptl_crystal_colour orange
_exptl_crystal_density_diffrn 1.164
_exptl_crystal_density_method 'not measured'
_exptl_crystal_description prism
_exptl_crystal_F_000 904
_exptl_crystal_size_max 0.2
_exptl_crystal_size_mid 0.2
_exptl_crystal_size_min 0.2
_refine_diff_density_max 0.153
_refine_diff_density_min -0.157
_refine_diff_density_rms 0.038
_refine_ls_extinction_method none
_refine_ls_goodness_of_fit_ref 1.010
_refine_ls_hydrogen_treatment mixed
_refine_ls_matrix_type full
_refine_ls_number_parameters 209
_refine_ls_number_reflns 2409
_refine_ls_number_restraints 0
_refine_ls_restrained_S_all 1.010
_refine_ls_R_factor_all 0.0793
_refine_ls_R_factor_gt 0.0410
_refine_ls_shift/su_max 0.000
_refine_ls_shift/su_mean 0.000
_refine_ls_structure_factor_coef Fsqd
_refine_ls_weighting_details 'calc w=1/[\s^2^(Fo^2^)+(0.0550P)^2^+0.2086P] where P=(Fo^2^+2Fc^2^)/3'
_refine_ls_weighting_scheme calc
_refine_ls_wR_factor_gt 0.0978
_refine_ls_wR_factor_ref 0.1167
_reflns_number_gt 1472
_reflns_number_total 2409
_reflns_threshold_expression >2sigma(I)
_cod_data_source_file b518340e.txt
_cod_data_source_block (6a)
_cod_original_cell_volume 2399.0(11)
_cod_original_sg_symbol_H-M Pbca
_cod_database_code 7151202

loop_
_symmetry_equiv_pos_as_xyz
'x, y, z'
'-x+1/2, -y, z+1/2'
'-x, y+1/2, -z+1/2'
'x+1/2, -y+1/2, -z'
'-x, -y, -z'
'x-1/2, y, -z-1/2'
'x, -y-1/2, z-1/2'
'-x-1/2, y-1/2, z'

loop_
_atom_site_label
_atom_site_type_symbol
_atom_site_fract_x
_atom_site_fract_y
_atom_site_fract_z
_atom_site_U_iso_or_equiv
_atom_site_adp_type
_atom_site_occupancy
_atom_site_symmetry_multiplicity
_atom_site_calc_flag
_atom_site_refinement_flags
_atom_site_disorder_assembly
_atom_site_disorder_group
C1 C 0.48254(11) 0.07012(18) 0.51961(7) 0.0447(4) Uani 1 1 d . . .
C2 C 0.40360(10) 0.17871(19) 0.50513(8) 0.0459(4) Uani 1 1 d . . .
C3 C 0.39888(10) 0.29133(19) 0.55463(8) 0.0469(4) Uani 1 1 d . . .
C4 C 0.47334(11) 0.25142(18) 0.59895(7) 0.0467(4) Uani 1 1 d . . .
C5 C 0.49291(11) 0.3324(2) 0.65514(8) 0.0508(4) Uani 1 1 d . . .
C6 C 0.56428(11) 0.3017(2) 0.70199(8) 0.0498(4) Uani 1 1 d . . .
C7 C 0.56282(14) 0.3898(2) 0.76064(9) 0.0614(5) Uani 1 1 d . . .
C8 C 0.62688(15) 0.3626(3) 0.80762(10) 0.0700(6) Uani 1 1 d . . .
C9 C 0.69440(15) 0.2472(3) 0.79713(9) 0.0651(5) Uani 1 1 d . . .
C10 C 0.69835(14) 0.1596(2) 0.73936(9) 0.0635(5) Uani 1 1 d . . .
C11 C 0.63466(13) 0.1865(2) 0.69183(9) 0.0591(5) Uani 1 1 d . . .
C12 C 0.34349(12) 0.1700(3) 0.44716(9) 0.0566(5) Uani 1 1 d . . .
C13 C 0.38244(17) 0.2540(3) 0.38753(11) 0.0711(6) Uani 1 1 d . . .
C14 C 0.33701(12) 0.4404(2) 0.56248(10) 0.0538(5) Uani 1 1 d . . .
C15 C 0.37756(15) 0.6034(2) 0.53669(12) 0.0621(5) Uani 1 1 d . . .
H5 H 0.4525(10) 0.428(2) 0.6671(7) 0.052(4) Uiso 1 1 d . . .
H7 H 0.5132(13) 0.469(3) 0.7658(9) 0.075(6) Uiso 1 1 d . . .
H8 H 0.6238(13) 0.425(3) 0.8473(10) 0.083(6) Uiso 1 1 d . . .
H9 H 0.7407(13) 0.227(3) 0.8298(10) 0.081(6) Uiso 1 1 d . . .
H10 H 0.7465(13) 0.076(2) 0.7310(9) 0.076(6) Uiso 1 1 d . . .
H11 H 0.6382(12) 0.125(2) 0.6494(10) 0.074(5) Uiso 1 1 d . . .
H12A H 0.3301(10) 0.044(2) 0.4371(8) 0.059(5) Uiso 1 1 d . . .
H13A H 0.4423(17) 0.200(3) 0.3756(10) 0.102(8) Uiso 1 1 d . . .
H14A H 0.2805(12) 0.419(2) 0.5385(8) 0.062(5) Uiso 1 1 d . . .
H15A H 0.3906(13) 0.594(3) 0.4902(11) 0.087(7) Uiso 1 1 d . . .
H12B H 0.2864(13) 0.225(2) 0.4573(9) 0.074(6) Uiso 1 1 d . . .
H13B H 0.3449(15) 0.236(3) 0.3485(11) 0.092(7) Uiso 1 1 d . . .
H14B H 0.3237(10) 0.460(2) 0.6075(9) 0.062(5) Uiso 1 1 d . . .
H15B H 0.3370(13) 0.699(3) 0.5435(9) 0.073(6) Uiso 1 1 d . . .
H13C H 0.3883(13) 0.378(3) 0.3945(10) 0.086(6) Uiso 1 1 d . . .
H15C H 0.4366(16) 0.626(3) 0.5602(10) 0.091(7) Uiso 1 1 d . . .
N1 N 0.52211(9) 0.11244(16) 0.57412(6) 0.0498(4) Uani 1 1 d . . .

loop_
_atom_site_aniso_label
_atom_site_aniso_U_11
_atom_site_aniso_U_22
_atom_site_aniso_U_33
_atom_site_aniso_U_23
_atom_site_aniso_U_13
_atom_site_aniso_U_12
C1 0.0575(10) 0.0350(8) 0.0416(9) 0.0037(6) 0.0053(7) -0.0011(7)
C2 0.0497(9) 0.0392(8) 0.0488(9) 0.0041(7) 0.0052(7) -0.0015(7)
C3 0.0510(10) 0.0383(8) 0.0514(10) 0.0035(7) 0.0081(7) 0.0002(7)
C4 0.0605(10) 0.0359(8) 0.0439(9) 0.0019(7) 0.0081(7) 0.0021(7)
C5 0.0631(11) 0.0394(9) 0.0499(10) 0.0004(7) 0.0099(8) 0.0036(8)
C6 0.0632(11) 0.0403(8) 0.0461(9) 0.0037(7) 0.0050(7) -0.0038(8)
C7 0.0770(13) 0.0549(11) 0.0522(11) -0.0062(8) 0.0057(9) 0.0009(10)
C8 0.0902(15) 0.0717(13) 0.0481(11) -0.0088(10) -0.0015(10) -0.0080(12)
C9 0.0761(13) 0.0635(12) 0.0557(12) 0.0084(9) -0.0051(10) -0.0117(11)
C10 0.0691(13) 0.0582(11) 0.0633(12) 0.0033(9) -0.0032(10) 0.0013(10)
C11 0.0699(12) 0.0552(10) 0.0523(11) -0.0057(9) 0.0006(9) 0.0060(9)
C12 0.0475(10) 0.0582(12) 0.0640(12) -0.0077(9) -0.0017(8) 0.0040(9)
C13 0.0828(16) 0.0715(15) 0.0591(13) 0.0079(11) -0.0124(11) 0.0042(12)
C14 0.0498(11) 0.0500(10) 0.0617(12) -0.0029(9) 0.0057(9) 0.0050(8)
C15 0.0634(13) 0.0426(10) 0.0803(15) 0.0026(10) 0.0007(11) 0.0073(10)
N1 0.0646(9) 0.0386(7) 0.0462(8) 0.0015(6) 0.0016(6) 0.0061(6)

loop_
_atom_type_symbol
_atom_type_description
_atom_type_scat_dispersion_real
_atom_type_scat_dispersion_imag
_atom_type_scat_source
C C 0.0033 0.0016 'International Tables Vol C Tables 4.2.6.8 and 6.1.1.4'
H H 0.0000 0.0000 'International Tables Vol C Tables 4.2.6.8 and 6.1.1.4'
N N 0.0061 0.0033 'International Tables Vol C Tables 4.2.6.8 and 6.1.1.4'

loop_
_geom_angle_atom_site_label_1
_geom_angle_atom_site_label_2
_geom_angle_atom_site_label_3
_geom_angle
_geom_angle_site_symmetry_1
_geom_angle_site_symmetry_3
_geom_angle_publ_flag
N1 C1 C1 120.29(18) . 5_656 ?
N1 C1 C2 112.58(13) . . ?
C1 C1 C2 127.13(18) 5_656 . ?
C3 C2 C1 105.34(14) . . ?
C3 C2 C12 127.03(15) . . ?
C1 C2 C12 127.61(14) . . ?
C2 C3 C4 106.90(13) . . ?
C2 C3 C14 128.59(16) . . ?
C4 C3 C14 124.28(15) . . ?
C5 C4 N1 124.33(15) . . ?
C5 C4 C3 126.48(15) . . ?
N1 C4 C3 109.19(13) . . ?
C4 C5 C6 130.34(16) . . ?
C7 C6 C11 117.49(17) . . ?
C7 C6 C5 118.82(16) . . ?
C11 C6 C5 123.69(15) . . ?
C8 C7 C6 121.52(19) . . ?
C9 C8 C7 120.06(19) . . ?
C8 C9 C10 119.83(19) . . ?
C9 C10 C11 120.6(2) . . ?
C10 C11 C6 120.52(18) . . ?
C2 C12 C13 113.61(16) . . ?
C3 C14 C15 112.09(15) . . ?
C1 N1 C4 105.99(13) . . ?

loop_
_geom_bond_atom_site_label_1
_geom_bond_atom_site_label_2
_geom_bond_distance
_geom_bond_site_symmetry_2
_geom_bond_publ_flag
C1 N1 1.310(2) . ?
C1 C1 1.459(3) 5_656 ?
C1 C2 1.481(2) . ?
C2 C3 1.349(2) . ?
C2 C12 1.493(2) . ?
C3 C4 1.469(2) . ?
C3 C14 1.496(2) . ?
C4 C5 1.351(2) . ?
C4 N1 1.4044(19) . ?
C5 C6 1.455(2) . ?
C6 C7 1.391(2) . ?
C6 C11 1.398(3) . ?
C7 C8 1.375(3) . ?
C8 C9 1.368(3) . ?
C9 C10 1.374(3) . ?
C10 C11 1.378(3) . ?
C12 C13 1.508(3) . ?
C14 C15 1.508(3) . ?
